data_7705505
loop_
_publ_author_name
'Guo, Zhifang'
'Blair, Victoria L.'
'Deacon, Glen B.'
'Junk, Peter C.'

_publ_section_title
;
 Widely contrasting outcomes from the use of
 tris(pentafluorophenyl)bismuth or pentafluorophenylsilver as oxidants in
 the reactions of lanthanoid metals with
 <i>N</i>,<i>N</i>'-diarylformamidines.
;
_journal_issue 39
_journal_name_full 'Dalton transactions (Cambridge, England : 2003)'
_journal_page_first 13588
_journal_page_last 13600
_journal_paper_doi 10.1039/d0dt03044a
_journal_volume 49
_journal_year 2020
_chemical_formula_moiety 'C43 H29 F12 Ho N6 O'
_chemical_formula_sum 'C43 H29 F12 Ho N6 O'
_chemical_formula_weight 1038.65
_space_group_crystal_system monoclinic
_space_group_IT_number 14
_space_group_name_Hall '-P 2ybc'
_space_group_name_H-M_alt 'P 1 21/c 1'
_atom_sites_solution_hydrogens mixed
_atom_sites_solution_primary direct
_audit_creation_date 2018-07-20
_audit_creation_method
;
Olex2 1.2
(compiled 2018.05.29 svn.r3508 for OlexSys, GUI svn.r5506)
;
_audit_update_record
;
2020-08-21 deposited with the CCDC.	2020-09-16 downloaded from the CCDC.
;
_cell_angle_alpha 90
_cell_angle_beta 99.86(3)
_cell_angle_gamma 90
_cell_formula_units_Z 4
_cell_length_a 12.763(3)
_cell_length_b 15.850(3)
_cell_length_c 19.836(4)
_cell_measurement_reflns_used 7877
_cell_measurement_temperature 100(2)
_cell_measurement_theta_max 26.29
_cell_measurement_theta_min 1.619
_cell_volume 3953.4(15)
_computing_cell_refinement 'XDS (Kabsch, 1993)'
_computing_data_collection 'BluIce (McPhillips, 2002)'
_computing_data_reduction 'XDS (Kabsch, 1993)'
_computing_molecular_graphics 'X-Seed (Barbour, 2001)'
_computing_publication_material 'CIFTAB (Sheldrick, 1997)'
_computing_structure_refinement 'SHELXL-2014 (Sheldrick, 2014)'
_computing_structure_solution 'SHELXS-97 (Sheldrick, 1997)'
_diffrn_ambient_temperature 100(2)
_diffrn_measured_fraction_theta_full 0.978
_diffrn_measured_fraction_theta_max 0.973
_diffrn_measurement_device_type 'ADSC Quantum 210r'
_diffrn_measurement_method 'Phi Scan'
_diffrn_radiation_monochromator 'Silicon Double Crystal'
_diffrn_radiation_type Synchrotron
_diffrn_radiation_wavelength 0.71073
_diffrn_reflns_av_R_equivalents 0.0854
_diffrn_reflns_av_unetI/netI 0.0680
_diffrn_reflns_Laue_measured_fraction_full 0.978
_diffrn_reflns_Laue_measured_fraction_max 0.973
_diffrn_reflns_limit_h_max 15
_diffrn_reflns_limit_h_min -14
_diffrn_reflns_limit_k_max 18
_diffrn_reflns_limit_k_min -19
_diffrn_reflns_limit_l_max 24
_diffrn_reflns_limit_l_min -24
_diffrn_reflns_number 28356
_diffrn_reflns_point_group_measured_fraction_full 0.978
_diffrn_reflns_point_group_measured_fraction_max 0.973
_diffrn_reflns_theta_full 25.242
_diffrn_reflns_theta_max 26.390
_diffrn_reflns_theta_min 1.619
_diffrn_source 'MX1 Beamline Australian Synchrotron'
_exptl_absorpt_coefficient_mu 2.103
_exptl_absorpt_correction_type multi-scan
_exptl_absorpt_process_details 'XDS(Kabsch, 1993)'
_exptl_crystal_colour pink
_exptl_crystal_colour_primary pink
_exptl_crystal_density_diffrn 1.745
_exptl_crystal_density_method 'not measured'
_exptl_crystal_description prism
_exptl_crystal_F_000 2048
_exptl_crystal_size_max 0.1
_exptl_crystal_size_mid 0.08
_exptl_crystal_size_min 0.06
_exptl_transmission_factor_max 0.881
_exptl_transmission_factor_min 0.817
_refine_diff_density_max 0.625
_refine_diff_density_min -2.297
_refine_diff_density_rms 0.180
_refine_ls_extinction_method none
_refine_ls_goodness_of_fit_ref 0.996
_refine_ls_hydrogen_treatment mixed
_refine_ls_matrix_type full
_refine_ls_number_parameters 580
_refine_ls_number_reflns 7877
_refine_ls_number_restraints 0
_refine_ls_restrained_S_all 0.996
_refine_ls_R_factor_all 0.0782
_refine_ls_R_factor_gt 0.0464
_refine_ls_shift/su_max 0.000
_refine_ls_shift/su_mean 0.000
_refine_ls_structure_factor_coef Fsqd
_refine_ls_weighting_details 'w=1/[\s^2^(Fo^2^)+(0.0689P)^2^] where P=(Fo^2^+2Fc^2^)/3'
_refine_ls_weighting_scheme calc
_refine_ls_wR_factor_gt 0.1026
_refine_ls_wR_factor_ref 0.1165
_reflns_Friedel_coverage 0.000
_reflns_number_gt 5659
_reflns_number_total 7877
_reflns_threshold_expression 'I > 2\s(I)'
_cod_data_source_file d0dt03044a2.cif
_cod_data_source_block 1_a_CCDC1
_cod_depositor_comments
;
The following automatic conversions were performed:

data item '_exptl_absorpt_correction_type' value 'Multi-Scan' was
changed to 'multi-scan' in accordance with the
/home/data/users/saulius/crontab/automatic-downloads/rss-feeds/RSC/lib/dictionaries/cif_core.dic
dictionary named 'cif_core.dic' version 2.4.2 last updated on
2011-04-26.

Automatic conversion script
Id: cif_fix_values 7556 2019-12-06 15:28:31Z antanas 

 Adding full bibliography for 7705503--7705523.cif.
;
_cod_original_cell_volume 3953.4(14)
_cod_database_code 7705505
_shelx_shelxl_version_number 2018/3
_shelx_space_group_comment
;
The symmetry employed for this shelxl refinement is uniquely defined
by the following loop, which should always be used as a source of
symmetry information in preference to the above space-group names.
They are only intended as comments.
;
_shelx_estimated_absorpt_t_max 0.884
_shelx_estimated_absorpt_t_min 0.817
_olex2_refinement_description
;
1. Fixed Uiso
 At 1.2 times of:
  All C(H) groups, All C(H,H) groups
2.a Secondary CH2 refined with riding coordinates:
 C41(H41A,H41B), C40(H40A,H40B), C43(H43A,H43B), C42(H42A,H42B)
2.b Aromatic/amide H refined with riding coordinates:
 C23(H23), C16(H16), C15(H15), C10(H10), C4(H4), C12(H12), C30(H30), C38(H38),
 C25(H25), C24(H24), C17(H17), C29(H29), C11(H11), C3(H3), C28(H28), C36(H36),
 C2(H2), C37(H37)
;
_olex2_submission_special_instructions 'No special instructions were received'

loop_
_space_group_symop_operation_xyz
'x, y, z'
'-x, y+1/2, -z+1/2'
'-x, -y, -z'
'x, -y-1/2, z-1/2'

loop_
_atom_site_label
_atom_site_type_symbol
_atom_site_fract_x
_atom_site_fract_y
_atom_site_fract_z
_atom_site_U_iso_or_equiv
_atom_site_adp_type
_atom_site_occupancy
_atom_site_site_symmetry_order
_atom_site_calc_flag
_atom_site_refinement_flags_posn
_atom_site_refinement_flags_adp
_atom_site_refinement_flags_occupancy
_atom_site_disorder_assembly
_atom_site_disorder_group
Ho1 Ho 0.30275(2) 0.71192(2) 0.70071(2) 0.01766(9) Uani 1 1 d . . . . .
F7 F 0.4534(3) 0.5649(2) 0.53536(16) 0.0249(7) Uani 1 1 d . . . . .
F12 F 0.3274(3) 0.5022(2) 0.80914(18) 0.0287(8) Uani 1 1 d . . . . .
F8 F 0.1178(3) 0.5309(2) 0.59751(17) 0.0268(8) Uani 1 1 d . . . . .
F4 F 0.5809(3) 0.7922(2) 0.70062(17) 0.0311(8) Uani 1 1 d . . . . .
F2 F 0.1895(3) 0.8432(2) 0.87924(18) 0.0312(9) Uani 1 1 d . . . . .
F5 F 0.4694(3) 0.6350(2) 0.86057(17) 0.0295(8) Uani 1 1 d . . . . .
F3 F 0.4792(3) 0.8383(2) 0.91414(17) 0.0310(8) Uani 1 1 d . . . . .
F1 F 0.1053(3) 0.9020(2) 0.64439(17) 0.0287(8) Uani 1 1 d . . . . .
F10 F -0.0976(3) 0.7208(3) 0.7074(2) 0.0366(9) Uani 1 1 d . . . . .
F9 F 0.1303(3) 0.7199(3) 0.54476(18) 0.0350(9) Uani 1 1 d . . . . .
F6 F 0.6385(3) 0.5795(3) 0.67384(18) 0.0391(10) Uani 1 1 d . . . . .
F11 F 0.0641(3) 0.6828(2) 0.86436(18) 0.0329(9) Uani 1 1 d . . . . .
O1 O 0.3446(3) 0.7896(3) 0.6093(2) 0.0249(9) Uani 1 1 d . . . . .
N5 N 0.1115(4) 0.6969(3) 0.6756(2) 0.0206(10) Uani 1 1 d . . . . .
N4 N 0.3226(4) 0.5911(3) 0.6319(2) 0.0206(10) Uani 1 1 d . . . . .
N2 N 0.4192(4) 0.8070(3) 0.7717(2) 0.0203(10) Uani 1 1 d . . . . .
N1 N 0.2474(4) 0.8380(3) 0.7485(2) 0.0212(11) Uani 1 1 d . . . . .
N6 N 0.1989(4) 0.6393(3) 0.7726(2) 0.0202(10) Uani 1 1 d . . . . .
N3 N 0.4495(4) 0.6182(3) 0.7230(2) 0.0198(10) Uani 1 1 d . . . . .
C20 C 0.4155(5) 0.5690(4) 0.6691(3) 0.0215(12) Uani 1 1 d . . . . .
C9 C 0.5556(5) 0.8322(4) 0.8748(3) 0.0220(12) Uani 1 1 d . . . . .
C7 C 0.3402(5) 0.8531(4) 0.7877(3) 0.0190(12) Uani 1 1 d . . . . .
C13 C 0.6061(5) 0.8083(4) 0.7685(3) 0.0228(13) Uani 1 1 d . . . . .
C32 C 0.0214(5) 0.7164(4) 0.6286(3) 0.0236(12) Uani 1 1 d . . . . .
C8 C 0.5237(5) 0.8171(4) 0.8049(3) 0.0211(12) Uani 1 1 d . . . . .
C19 C 0.5463(5) 0.6038(4) 0.7645(3) 0.0212(12) Uani 1 1 d . . . . .
C33 C 0.1079(5) 0.6532(4) 0.7318(3) 0.0216(12) Uani 1 1 d . . . . .
C21 C 0.2884(5) 0.5489(3) 0.5703(3) 0.0189(12) Uani 1 1 d . . . . .
C23 C 0.3186(5) 0.4974(4) 0.4595(3) 0.0245(13) Uani 1 1 d . . . . .
H23 H 0.365532 0.490826 0.427518 0.029 Uiso 1 1 calc R . . . .
C34 C 0.1973(5) 0.5956(4) 0.8342(3) 0.0222(12) Uani 1 1 d . . . . .
C16 C 0.7447(5) 0.5886(4) 0.8545(3) 0.0288(14) Uani 1 1 d . . . . .
H16 H 0.810538 0.581925 0.884641 0.035 Uiso 1 1 calc R . . . .
C6 C 0.1541(4) 0.8731(4) 0.7621(3) 0.0210(12) Uani 1 1 d . . . . .
C27 C 0.0321(5) 0.7304(4) 0.5610(3) 0.0267(14) Uani 1 1 d . . . . .
C14 C 0.5577(5) 0.6145(4) 0.8351(3) 0.0209(12) Uani 1 1 d . . . . .
C26 C 0.1851(5) 0.5196(4) 0.5525(3) 0.0213(12) Uani 1 1 d . . . . .
C1 C 0.0781(5) 0.9025(4) 0.7078(3) 0.0266(13) Uani 1 1 d . . . . .
C5 C 0.1208(5) 0.8739(4) 0.8249(3) 0.0273(14) Uani 1 1 d . . . . .
C15 C 0.6526(5) 0.6083(4) 0.8799(3) 0.0264(14) Uani 1 1 d . . . . .
H15 H 0.655080 0.617296 0.927530 0.032 Uiso 1 1 calc R . . . .
C10 C 0.6613(5) 0.8385(4) 0.9054(3) 0.0290(15) Uani 1 1 d . . . . .
H10 H 0.679605 0.848763 0.953118 0.035 Uiso 1 1 calc R . . . .
C31 C -0.0807(5) 0.7308(4) 0.6424(3) 0.0259(13) Uani 1 1 d . . . . .
C39 C 0.1304(5) 0.6171(4) 0.8802(3) 0.0265(13) Uani 1 1 d . . . . .
C22 C 0.3517(5) 0.5355(4) 0.5208(3) 0.0232(13) Uani 1 1 d . . . . .
C4 C 0.0244(5) 0.9044(4) 0.8352(3) 0.0303(14) Uani 1 1 d . . . . .
H4 H 0.006708 0.905595 0.879799 0.036 Uiso 1 1 calc R . . . .
C41 C 0.4366(6) 0.8982(4) 0.5645(4) 0.0378(17) Uani 1 1 d . . . . .
H41A H 0.509366 0.893564 0.591241 0.045 Uiso 1 1 calc R . . . .
H41B H 0.427339 0.954853 0.543301 0.045 Uiso 1 1 calc R . . . .
C12 C 0.7126(5) 0.8136(4) 0.7967(3) 0.0310(15) Uani 1 1 d . . . . .
H12 H 0.766069 0.806317 0.769215 0.037 Uiso 1 1 calc R . . . .
C30 C -0.1644(6) 0.7550(4) 0.5938(4) 0.0349(16) Uani 1 1 d . . . . .
H30 H -0.232587 0.763352 0.605737 0.042 Uiso 1 1 calc R . . . .
C38 C 0.1282(5) 0.5742(4) 0.9399(3) 0.0327(15) Uani 1 1 d . . . . .
H38 H 0.081178 0.590692 0.969753 0.039 Uiso 1 1 calc R . . . .
C25 C 0.1466(5) 0.4792(4) 0.4910(3) 0.0244(13) Uani 1 1 d . . . . .
H25 H 0.075211 0.459675 0.481176 0.029 Uiso 1 1 calc R . . . .
C24 C 0.2144(5) 0.4681(4) 0.4447(3) 0.0240(13) Uani 1 1 d . . . . .
H24 H 0.189918 0.440309 0.402481 0.029 Uiso 1 1 calc R . . . .
C35 C 0.2631(5) 0.5273(4) 0.8532(3) 0.0254(13) Uani 1 1 d . . . . .
C17 C 0.7389(5) 0.5788(4) 0.7846(3) 0.0307(15) Uani 1 1 d . . . . .
H17 H 0.801167 0.567224 0.765957 0.037 Uiso 1 1 calc R . . . .
C29 C -0.1496(5) 0.7673(4) 0.5272(4) 0.0355(17) Uani 1 1 d . . . . .
H29 H -0.207769 0.783565 0.493198 0.043 Uiso 1 1 calc R . . . .
C11 C 0.7393(5) 0.8299(4) 0.8662(3) 0.0304(15) Uani 1 1 d . . . . .
H11 H 0.811965 0.835093 0.886733 0.036 Uiso 1 1 calc R . . . .
C3 C -0.0465(5) 0.9333(4) 0.7798(3) 0.0314(15) Uani 1 1 d . . . . .
H3 H -0.114216 0.953439 0.786196 0.038 Uiso 1 1 calc R . . . .
C40 C 0.3540(6) 0.8815(4) 0.6086(3) 0.0298(14) Uani 1 1 d . . . . .
H40A H 0.377144 0.903653 0.655408 0.036 Uiso 1 1 calc R . . . .
H40B H 0.285274 0.907832 0.588763 0.036 Uiso 1 1 calc R . . . .
C28 C -0.0493(6) 0.7559(4) 0.5099(3) 0.0319(15) Uani 1 1 d . . . . .
H28 H -0.037250 0.765297 0.464566 0.038 Uiso 1 1 calc R . . . .
C36 C 0.2644(5) 0.4828(4) 0.9124(3) 0.0304(14) Uani 1 1 d . . . . .
H36 H 0.311533 0.436556 0.923452 0.036 Uiso 1 1 calc R . . . .
C2 C -0.0202(5) 0.9332(4) 0.7146(3) 0.0259(13) Uani 1 1 d . . . . .
H2 H -0.068302 0.953676 0.676225 0.031 Uiso 1 1 calc R . . . .
C37 C 0.1957(6) 0.5066(4) 0.9556(3) 0.0336(16) Uani 1 1 d . . . . .
H37 H 0.194938 0.476038 0.996718 0.040 Uiso 1 1 calc R . . . .
C43 C 0.3871(6) 0.7551(4) 0.5523(3) 0.0359(16) Uani 1 1 d . . . . .
H43A H 0.333498 0.718938 0.523949 0.043 Uiso 1 1 calc R . . . .
H43B H 0.451069 0.720658 0.568795 0.043 Uiso 1 1 calc R . . . .
C18 C 0.6423(5) 0.5862(4) 0.7426(3) 0.0246(13) Uani 1 1 d . . . . .
C42 C 0.4153(7) 0.8294(5) 0.5111(4) 0.047(2) Uani 1 1 d . . . . .
H42A H 0.479177 0.817565 0.490522 0.056 Uiso 1 1 calc R . . . .
H42B H 0.355531 0.844689 0.474337 0.056 Uiso 1 1 calc R . . . .
H7 H 0.351(4) 0.891(3) 0.825(3) 0.007(13) Uiso 1 1 d . . . . .
H33 H 0.041(5) 0.626(3) 0.741(3) 0.009(13) Uiso 1 1 d . . . . .
H20 H 0.466(6) 0.516(5) 0.661(4) 0.05(2) Uiso 1 1 d . . . . .

loop_
_atom_site_aniso_label
_atom_site_aniso_U_11
_atom_site_aniso_U_22
_atom_site_aniso_U_33
_atom_site_aniso_U_23
_atom_site_aniso_U_13
_atom_site_aniso_U_12
Ho1 0.01859(13) 0.02024(15) 0.01332(12) -0.00180(11) 0.00036(8) 0.00078(12)
F7 0.0238(18) 0.030(2) 0.0212(17) -0.0047(14) 0.0051(14) -0.0011(15)
F12 0.027(2) 0.028(2) 0.0297(19) 0.0022(15) 0.0029(15) 0.0040(15)
F8 0.0225(18) 0.033(2) 0.0253(18) -0.0051(14) 0.0052(14) -0.0052(15)
F4 0.0256(18) 0.046(2) 0.0209(17) -0.0047(16) 0.0032(14) 0.0024(17)
F2 0.034(2) 0.036(2) 0.0220(18) -0.0015(15) -0.0007(15) 0.0038(17)
F5 0.0286(19) 0.042(2) 0.0178(16) -0.0064(15) 0.0033(14) -0.0053(17)
F3 0.029(2) 0.043(2) 0.0211(17) -0.0077(15) 0.0022(15) 0.0061(16)
F1 0.029(2) 0.035(2) 0.0218(18) 0.0007(15) 0.0017(15) 0.0018(16)
F10 0.028(2) 0.047(2) 0.036(2) 0.0057(18) 0.0093(16) 0.0085(18)
F9 0.032(2) 0.047(2) 0.0258(18) 0.0064(17) 0.0053(15) 0.0028(18)
F6 0.028(2) 0.068(3) 0.0203(18) -0.0155(18) 0.0007(15) 0.0041(19)
F11 0.040(2) 0.033(2) 0.0278(19) 0.0023(15) 0.0118(17) 0.0093(17)
O1 0.033(2) 0.023(2) 0.0195(19) -0.0007(17) 0.0076(17) -0.0003(19)
N5 0.018(2) 0.026(3) 0.016(2) -0.0001(19) 0.0014(18) -0.001(2)
N4 0.026(3) 0.019(3) 0.015(2) -0.0059(18) -0.0013(19) -0.001(2)
N2 0.016(2) 0.025(3) 0.018(2) -0.0066(18) -0.0018(18) -0.0035(19)
N1 0.019(2) 0.023(3) 0.022(2) -0.0053(19) 0.005(2) 0.003(2)
N6 0.021(2) 0.025(3) 0.014(2) 0.0023(19) 0.0018(18) -0.002(2)
N3 0.020(2) 0.022(3) 0.016(2) -0.0017(18) -0.0026(19) 0.006(2)
C20 0.027(3) 0.022(3) 0.015(3) -0.002(2) 0.001(2) -0.005(2)
C9 0.020(3) 0.023(3) 0.022(3) -0.005(2) 0.000(2) 0.003(2)
C7 0.020(3) 0.014(3) 0.022(3) -0.004(2) 0.002(2) 0.003(2)
C13 0.026(3) 0.023(3) 0.017(3) -0.001(2) -0.003(2) -0.003(2)
C32 0.026(3) 0.022(3) 0.021(3) -0.003(2) 0.001(2) -0.003(3)
C8 0.026(3) 0.016(3) 0.019(3) -0.003(2) 0.000(2) 0.000(2)
C19 0.025(3) 0.021(3) 0.016(3) -0.004(2) -0.001(2) 0.000(2)
C33 0.024(3) 0.020(3) 0.020(3) -0.003(2) 0.003(2) -0.002(2)
C21 0.023(3) 0.016(3) 0.016(3) 0.000(2) 0.000(2) -0.002(2)
C23 0.030(3) 0.024(3) 0.018(3) -0.006(2) -0.001(2) 0.005(3)
C34 0.027(3) 0.020(3) 0.019(3) 0.002(2) 0.003(2) -0.004(2)
C16 0.030(4) 0.025(4) 0.027(3) 0.005(3) -0.006(3) 0.005(3)
C6 0.017(3) 0.021(3) 0.023(3) -0.005(2) -0.002(2) -0.001(2)
C27 0.024(3) 0.032(4) 0.022(3) 0.002(2) -0.004(2) 0.000(3)
C14 0.025(3) 0.024(3) 0.014(3) 0.000(2) 0.002(2) 0.000(2)
C26 0.019(3) 0.025(3) 0.020(3) 0.003(2) 0.003(2) -0.001(2)
C1 0.028(3) 0.029(4) 0.022(3) -0.001(2) 0.002(3) 0.003(3)
C5 0.029(3) 0.024(3) 0.026(3) 0.001(2) -0.002(3) 0.003(3)
C15 0.033(4) 0.027(3) 0.017(3) 0.003(2) -0.002(2) -0.004(3)
C10 0.036(4) 0.020(3) 0.026(3) -0.006(2) -0.010(3) -0.005(3)
C31 0.026(3) 0.028(4) 0.023(3) 0.004(2) 0.003(2) 0.002(2)
C39 0.031(3) 0.027(3) 0.022(3) 0.004(2) 0.003(2) 0.003(3)
C22 0.023(3) 0.017(3) 0.028(3) 0.001(2) -0.001(2) 0.000(2)
C4 0.026(3) 0.035(4) 0.030(3) -0.006(3) 0.006(3) 0.004(3)
C41 0.041(4) 0.031(4) 0.043(4) 0.005(3) 0.013(3) -0.006(3)
C12 0.025(3) 0.034(4) 0.033(3) 0.004(3) 0.001(3) -0.003(3)
C30 0.024(3) 0.036(4) 0.042(4) 0.001(3) -0.003(3) 0.001(3)
C38 0.031(4) 0.038(4) 0.029(3) 0.005(3) 0.008(3) -0.002(3)
C25 0.026(3) 0.024(3) 0.020(3) -0.002(2) -0.006(2) -0.001(2)
C24 0.034(3) 0.019(3) 0.017(3) -0.002(2) -0.002(2) 0.003(3)
C35 0.024(3) 0.032(4) 0.018(3) -0.001(2) 0.000(2) -0.001(3)
C17 0.024(3) 0.033(4) 0.033(3) -0.004(3) 0.001(3) 0.006(3)
C29 0.027(3) 0.029(4) 0.041(4) 0.002(3) -0.020(3) -0.002(3)
C11 0.023(3) 0.030(4) 0.034(3) -0.001(3) -0.006(3) -0.004(3)
C3 0.026(3) 0.025(4) 0.043(4) -0.009(3) 0.008(3) 0.002(3)
C40 0.042(4) 0.015(3) 0.034(3) 0.002(2) 0.012(3) -0.002(3)
C28 0.036(4) 0.030(4) 0.025(3) 0.004(3) -0.011(3) -0.008(3)
C36 0.029(3) 0.030(4) 0.031(3) 0.009(3) -0.001(3) 0.002(3)
C2 0.021(3) 0.022(3) 0.033(3) -0.006(3) 0.002(3) 0.004(2)
C37 0.039(4) 0.037(4) 0.023(3) 0.009(3) 0.002(3) -0.004(3)
C43 0.052(5) 0.032(4) 0.026(3) 0.001(3) 0.015(3) 0.001(3)
C18 0.030(3) 0.028(3) 0.014(3) -0.007(2) -0.001(2) 0.006(3)
C42 0.065(6) 0.046(5) 0.037(4) 0.007(3) 0.029(4) 0.002(4)

loop_
_atom_type_symbol
_atom_type_description
_atom_type_scat_dispersion_real
_atom_type_scat_dispersion_imag
_atom_type_scat_source
C C 0.0033 0.0016 'International Tables Vol C Tables 4.2.6.8 and 6.1.1.4'
H H 0.0000 0.0000 'International Tables Vol C Tables 4.2.6.8 and 6.1.1.4'
F F 0.0171 0.0103 'International Tables Vol C Tables 4.2.6.8 and 6.1.1.4'
Ho Ho -0.2175 4.6783 'International Tables Vol C Tables 4.2.6.8 and 6.1.1.4'
N N 0.0061 0.0033 'International Tables Vol C Tables 4.2.6.8 and 6.1.1.4'
O O 0.0106 0.0060 'International Tables Vol C Tables 4.2.6.8 and 6.1.1.4'

loop_
_geom_angle_atom_site_label_1
_geom_angle_atom_site_label_2
_geom_angle_atom_site_label_3
_geom_angle
_geom_angle_site_symmetry_1
_geom_angle_site_symmetry_3
_geom_angle_publ_flag
O1 Ho1 N5 104.47(15) . . ?
O1 Ho1 N4 85.31(15) . . ?
O1 Ho1 N2 85.57(15) . . ?
O1 Ho1 N1 89.39(16) . . ?
O1 Ho1 N6 160.04(16) . . ?
O1 Ho1 N3 101.38(16) . . ?
O1 Ho1 C20 93.33(15) . . ?
O1 Ho1 C7 91.12(16) . . ?
O1 Ho1 C33 132.33(16) . . ?
N5 Ho1 C20 114.34(17) . . ?
N5 Ho1 C7 105.30(16) . . ?
N5 Ho1 C33 27.86(16) . . ?
N4 Ho1 N5 90.33(17) . . ?
N4 Ho1 N2 136.33(17) . . ?
N4 Ho1 N6 94.50(17) . . ?
N4 Ho1 C20 28.20(16) . . ?
N4 Ho1 C7 164.37(17) . . ?
N4 Ho1 C33 92.52(17) . . ?
N2 Ho1 N5 133.27(16) . . ?
N2 Ho1 N6 107.61(16) . . ?
N2 Ho1 C20 110.36(16) . . ?
N2 Ho1 C7 28.04(16) . . ?
N2 Ho1 C33 124.09(17) . . ?
N1 Ho1 N5 78.80(16) . . ?
N1 Ho1 N4 166.33(16) . . ?
N1 Ho1 N2 55.43(17) . . ?
N1 Ho1 N6 86.21(17) . . ?
N1 Ho1 N3 137.17(16) . . ?
N1 Ho1 C20 165.31(16) . . ?
N1 Ho1 C7 27.91(16) . . ?
N1 Ho1 C33 81.76(17) . . ?
N6 Ho1 N5 55.58(16) . . ?
N6 Ho1 C20 95.85(17) . . ?
N6 Ho1 C7 94.01(17) . . ?
N6 Ho1 C33 27.72(16) . . ?
N3 Ho1 N5 135.54(17) . . ?
N3 Ho1 N4 56.42(16) . . ?
N3 Ho1 N2 83.92(16) . . ?
N3 Ho1 N6 95.02(17) . . ?
N3 Ho1 C20 28.22(15) . . ?
N3 Ho1 C7 109.73(16) . . ?
N3 Ho1 C33 116.73(17) . . ?
C20 Ho1 C7 137.48(16) . . ?
C20 Ho1 C33 106.66(17) . . ?
C7 Ho1 C33 101.07(17) . . ?
C40 O1 Ho1 124.4(3) . . ?
C43 O1 Ho1 125.2(4) . . ?
C43 O1 C40 109.1(5) . . ?
C32 N5 Ho1 144.0(4) . . ?
C33 N5 Ho1 93.3(4) . . ?
C33 N5 C32 122.7(5) . . ?
C20 N4 Ho1 93.8(3) . . ?
C20 N4 C21 118.3(5) . . ?
C21 N4 Ho1 146.7(4) . . ?
C7 N2 Ho1 93.8(3) . . ?
C7 N2 C8 121.9(5) . . ?
C8 N2 Ho1 142.9(4) . . ?
C7 N1 Ho1 95.1(3) . . ?
C7 N1 C6 121.8(5) . . ?
C6 N1 Ho1 138.0(4) . . ?
C33 N6 Ho1 94.2(4) . . ?
C33 N6 C34 118.3(5) . . ?
C34 N6 Ho1 147.5(4) . . ?
C20 N3 Ho1 94.5(4) . . ?
C20 N3 C19 121.0(5) . . ?
C19 N3 Ho1 144.3(4) . . ?
N4 C20 Ho1 58.0(3) . . ?
N4 C20 N3 115.2(5) . . ?
N3 C20 Ho1 57.3(3) . . ?
F3 C9 C8 117.9(5) . . ?
F3 C9 C10 119.1(5) . . ?
C10 C9 C8 122.9(6) . . ?
N2 C7 Ho1 58.1(3) . . ?
N1 C7 Ho1 57.0(3) . . ?
N1 C7 N2 113.5(5) . . ?
F4 C13 C8 117.8(5) . . ?
F4 C13 C12 117.6(6) . . ?
C12 C13 C8 124.5(6) . . ?
N5 C32 C27 118.5(5) . . ?
N5 C32 C31 126.9(5) . . ?
C27 C32 C31 114.3(5) . . ?
N2 C8 C9 125.6(6) . . ?
C13 C8 N2 119.6(5) . . ?
C13 C8 C9 114.7(5) . . ?
N3 C19 C14 120.5(5) . . ?
N3 C19 C18 126.2(5) . . ?
C14 C19 C18 113.0(5) . . ?
N5 C33 Ho1 58.9(3) . . ?
N6 C33 Ho1 58.1(3) . . ?
N6 C33 N5 116.9(5) . . ?
C26 C21 N4 121.7(5) . . ?
C26 C21 C22 114.3(5) . . ?
C22 C21 N4 124.0(5) . . ?
C22 C23 C24 118.5(6) . . ?
C39 C34 N6 123.2(5) . . ?
C35 C34 N6 121.6(6) . . ?
C35 C34 C39 115.2(5) . . ?
C17 C16 C15 119.0(6) . . ?
N1 C6 C1 119.3(5) . . ?
N1 C6 C5 126.0(5) . . ?
C5 C6 C1 114.2(6) . . ?
F9 C27 C32 117.2(5) . . ?
F9 C27 C28 118.1(6) . . ?
C28 C27 C32 124.7(6) . . ?
F5 C14 C19 117.0(5) . . ?
F5 C14 C15 118.2(5) . . ?
C15 C14 C19 124.7(6) . . ?
F8 C26 C21 118.1(5) . . ?
F8 C26 C25 118.1(5) . . ?
C21 C26 C25 123.7(6) . . ?
F1 C1 C6 117.1(5) . . ?
F1 C1 C2 118.3(5) . . ?
C2 C1 C6 124.5(6) . . ?
F2 C5 C6 117.1(6) . . ?
F2 C5 C4 118.9(6) . . ?
C4 C5 C6 124.0(6) . . ?
C14 C15 C16 119.0(6) . . ?
C11 C10 C9 119.5(6) . . ?
F10 C31 C32 118.3(5) . . ?
F10 C31 C30 118.2(6) . . ?
C30 C31 C32 123.4(6) . . ?
F11 C39 C34 118.0(5) . . ?
F11 C39 C38 118.7(6) . . ?
C38 C39 C34 123.3(6) . . ?
F7 C22 C21 116.5(5) . . ?
C23 C22 F7 118.7(6) . . ?
C23 C22 C21 124.8(6) . . ?
C5 C4 C3 118.9(6) . . ?
C40 C41 C42 102.7(6) . . ?
C13 C12 C11 118.1(6) . . ?
C31 C30 C29 119.8(7) . . ?
C39 C38 C37 118.6(6) . . ?
C24 C25 C26 118.4(6) . . ?
C25 C24 C23 120.2(5) . . ?
F12 C35 C34 117.4(5) . . ?
F12 C35 C36 118.8(6) . . ?
C36 C35 C34 123.7(6) . . ?
C18 C17 C16 119.2(6) . . ?
C30 C29 C28 120.0(6) . . ?
C10 C11 C12 120.2(6) . . ?
C4 C3 C2 120.7(6) . . ?
O1 C40 C41 104.4(5) . . ?
C27 C28 C29 117.7(6) . . ?
C35 C36 C37 118.5(6) . . ?
C1 C2 C3 117.5(6) . . ?
C38 C37 C36 120.7(6) . . ?
O1 C43 C42 106.5(6) . . ?
F6 C18 C19 116.5(5) . . ?
F6 C18 C17 118.4(6) . . ?
C17 C18 C19 125.0(5) . . ?
C41 C42 C43 102.3(6) . . ?

loop_
_geom_bond_atom_site_label_1
_geom_bond_atom_site_label_2
_geom_bond_distance
_geom_bond_site_symmetry_2
_geom_bond_publ_flag
Ho1 O1 2.328(4) . ?
Ho1 N5 2.418(5) . ?
Ho1 N4 2.390(5) . ?
Ho1 N2 2.397(4) . ?
Ho1 N1 2.371(5) . ?
Ho1 N6 2.401(5) . ?
Ho1 N3 2.372(5) . ?
Ho1 C20 2.812(6) . ?
Ho1 C7 2.816(6) . ?
Ho1 C33 2.820(6) . ?
F7 C22 1.362(7) . ?
F12 C35 1.356(7) . ?
F8 C26 1.352(7) . ?
F4 C13 1.353(6) . ?
F2 C5 1.357(7) . ?
F5 C14 1.353(7) . ?
F3 C9 1.352(7) . ?
F1 C1 1.362(7) . ?
F10 C31 1.353(7) . ?
F9 C27 1.357(7) . ?
F6 C18 1.360(6) . ?
F11 C39 1.345(7) . ?
O1 C40 1.461(7) . ?
O1 C43 1.443(8) . ?
N5 C32 1.385(7) . ?
N5 C33 1.320(7) . ?
N4 C20 1.332(8) . ?
N4 C21 1.396(7) . ?
N2 C7 1.327(7) . ?
N2 C8 1.392(7) . ?
N1 C7 1.324(7) . ?
N1 C6 1.382(7) . ?
N6 C33 1.315(7) . ?
N6 C34 1.407(7) . ?
N3 C20 1.334(7) . ?
N3 C19 1.381(7) . ?
C9 C8 1.398(8) . ?
C9 C10 1.384(8) . ?
C13 C8 1.382(9) . ?
C13 C12 1.381(8) . ?
C32 C27 1.390(8) . ?
C32 C31 1.395(9) . ?
C19 C14 1.394(8) . ?
C19 C18 1.396(9) . ?
C21 C26 1.385(8) . ?
C21 C22 1.391(8) . ?
C23 C22 1.359(8) . ?
C23 C24 1.392(9) . ?
C34 C39 1.395(9) . ?
C34 C35 1.382(8) . ?
C16 C15 1.392(9) . ?
C16 C17 1.385(9) . ?
C6 C1 1.400(8) . ?
C6 C5 1.384(9) . ?
C27 C28 1.380(8) . ?
C14 C15 1.377(8) . ?
C26 C25 1.391(8) . ?
C1 C2 1.373(9) . ?
C5 C4 1.370(9) . ?
C10 C11 1.371(10) . ?
C31 C30 1.366(9) . ?
C39 C38 1.371(9) . ?
C4 C3 1.376(9) . ?
C41 C40 1.504(9) . ?
C41 C42 1.512(11) . ?
C12 C11 1.387(9) . ?
C30 C29 1.379(10) . ?
C38 C37 1.375(10) . ?
C25 C24 1.377(9) . ?
C35 C36 1.367(9) . ?
C17 C18 1.370(8) . ?
C29 C28 1.393(10) . ?
C3 C2 1.391(9) . ?
C36 C37 1.381(10) . ?
C43 C42 1.513(10) . ?
